data_7242872
loop_
_publ_author_name
'Pal, Kavita'
'Raza, Md Kausar'
'Legac, Jenny'
'Ataur Rahman, Md.'
'Manzoor, Shoaib'
'Rosenthal, Philip J.'
'Hoda, Nasimul'

_publ_section_title
;
 Design, synthesis, crystal structure and anti-plasmodial evaluation of
 tetrahydrobenzo[4,5]thieno[2,3-d]pyrimidine derivatives
;
_journal_name_full 'RSC Medicinal Chemistry'
_journal_paper_doi 10.1039/D1MD00038A
_journal_year 2021
_chemical_formula_moiety 'C28 H31 N4 O S'
_chemical_formula_sum 'C28 H31 N4 O S'
_chemical_formula_weight 471.65
_space_group_crystal_system monoclinic
_space_group_IT_number 14
_space_group_name_Hall '-P 2yn'
_space_group_name_H-M_alt 'P 1 21/n 1'
_symmetry_Int_Tables_number 14
_audit_update_record
;
2020-06-04 deposited with the CCDC.	2021-04-27 downloaded from the CCDC.
;
_cell_angle_alpha 90
_cell_angle_beta 111.233(8)
_cell_angle_gamma 90
_cell_formula_units_Z 4
_cell_length_a 13.815(4)
_cell_length_b 10.555(3)
_cell_length_c 17.808(5)
_cell_measurement_temperature 296(2)
_cell_volume 2420.4(12)
_computing_molecular_graphics 'Olex2 (Dolomanov et al., 2009)'
_computing_publication_material 'Olex2 (Dolomanov et al., 2009)'
_computing_structure_refinement 'olex2.refine (Bourhis et al., 2015)'
_computing_structure_solution 'SHELXT 2014/5 (Sheldrick, 2014)'
_diffrn_ambient_temperature 296.15
_diffrn_measured_fraction_theta_full 0.9914
_diffrn_measured_fraction_theta_max 0.9914
_diffrn_radiation_type 'Mo K\a'
_diffrn_radiation_wavelength 0.71073
_diffrn_reflns_av_R_equivalents 0.0645
_diffrn_reflns_av_unetI/netI 0.0347
_diffrn_reflns_limit_h_max 19
_diffrn_reflns_limit_h_min -19
_diffrn_reflns_limit_k_max 15
_diffrn_reflns_limit_k_min -15
_diffrn_reflns_limit_l_max 25
_diffrn_reflns_limit_l_min -25
_diffrn_reflns_number 57225
_diffrn_reflns_theta_full 30.5345
_diffrn_reflns_theta_max 30.53
_diffrn_reflns_theta_min 3.02
_exptl_absorpt_coefficient_mu 0.163
_exptl_crystal_density_diffrn 1.2943
_exptl_crystal_F_000 1004.8513
_refine_diff_density_max 0.7938
_refine_diff_density_min -0.8371
_refine_diff_density_rms 0.0825
_refine_ls_d_res_high 0.6995
_refine_ls_d_res_low 6.7381
_refine_ls_goodness_of_fit_ref 1.1189
_refine_ls_hydrogen_treatment constr
_refine_ls_matrix_type full
_refine_ls_number_constraints 52
_refine_ls_number_parameters 309
_refine_ls_number_reflns 7336
_refine_ls_number_restraints 0
_refine_ls_restrained_S_all 1.1189
_refine_ls_R_factor_all 0.0768
_refine_ls_R_factor_gt 0.0570
_refine_ls_shift/su_max 0.8868
_refine_ls_shift/su_mean 0.0102
_refine_ls_structure_factor_coef Fsqd
_refine_ls_weighting_details 'w=1/[\s^2^(Fo^2^)+(0.0640P)^2^+1.9804P] where P=(Fo^2^+2Fc^2^)/3'
_refine_ls_weighting_scheme calc
_refine_ls_wR_factor_gt 0.1420
_refine_ls_wR_factor_ref 0.1654
_reflns_Friedel_coverage 0.0
_reflns_limit_h_max 12
_reflns_limit_h_min -19
_reflns_limit_k_max 15
_reflns_limit_k_min 0
_reflns_limit_l_max 25
_reflns_limit_l_min -11
_reflns_number_gt 5758
_reflns_number_total 7336
_reflns_threshold_expression I>=2u(I)
_cod_data_source_file d1md00038a2.cif
_cod_data_source_block F2
_cod_original_cell_volume 2420.3(12)
_cod_original_sg_symbol_Hall '-P 2ybc (x-z,y,z)'
_cod_database_code 7242872
_olex2_refinement_description
;
1. Fixed Uiso
 At 1.2 times of:
  All C(H) groups, All C(H,H) groups, All N(H) groups
 At 1.5 times of:
  All C(H,H,H) groups, All O(H) groups
2.a Ternary CH refined with riding coordinates:
 C9(H9), N2(H2)
2.b Secondary CH2 refined with riding coordinates:
 C1(H1a,H1b), C2(H2a,H2b), C3(H3a,H3b), C7(H7a,H7b), C8(H8a,H8b), C19(H19a,
 H19b), C20(H20a,H20b), C29(H29a,H29b)
2.c Aromatic/amide H refined with riding coordinates:
 C11(H11), C12(H12), C18(H18), C23(H23), C24(H24), C25(H25), C26(H26),
 C27(H27), C28(H28)
2.d Idealised Me refined as rotating group:
 C14(H14a,H14b,H14c)
2.e Idealised tetrahedral OH refined as rotating group:
 O1(H1)
;
_olex2_submission_special_instructions 'No special instructions were received'

loop_
_space_group_symop_id
_space_group_symop_operation_xyz
1 x,y,z
2 -x+1/2,y+1/2,-z+1/2
3 -x,-y,-z
4 x-1/2,-y-1/2,z-1/2

loop_
_atom_site_label
_atom_site_type_symbol
_atom_site_fract_x
_atom_site_fract_y
_atom_site_fract_z
_atom_site_U_iso_or_equiv
_atom_site_adp_type
_atom_site_occupancy
_atom_site_refinement_flags_posn
S1 S 0.08773(4) 0.52780(5) 0.73194(3) 0.03118(13) Uani 1.000000 .
O1 O 0.43575(12) 0.40775(14) 0.36142(9) 0.0372(3) Uani 1.000000 .
N3 N 0.19274(11) 0.49179(13) 0.48940(8) 0.0221(3) Uani 1.000000 .
N4 N 0.30756(10) 0.56967(13) 0.39126(8) 0.0203(3) Uani 1.000000 .
N2 N 0.14637(13) 0.30824(14) 0.54175(9) 0.0300(3) Uani 1.000000 .
C9 C 0.13163(16) 0.89541(19) 0.67139(12) 0.0336(4) Uani 1.000000 .
H1a H 0.20675(16) 0.89866(19) 0.68901(12) 0.0403(5) Uiso 1.000000 R
H1b H 0.10739(16) 0.97718(19) 0.68221(12) 0.0403(5) Uiso 1.000000 R
C8 C 0.08602(15) 0.86861(18) 0.58137(12) 0.0311(4) Uani 1.000000 .
H2a H 0.01134(15) 0.85864(18) 0.56439(12) 0.0373(4) Uiso 1.000000 R
H2b H 0.09995(15) 0.93944(18) 0.55207(12) 0.0373(4) Uiso 1.000000 R
C7 C 0.13381(15) 0.74785(16) 0.56220(11) 0.0284(3) Uani 1.000000 .
H3a H 0.09658(15) 0.72377(16) 0.50659(11) 0.0341(4) Uiso 1.000000 R
H3b H 0.20561(15) 0.76370(16) 0.56883(11) 0.0341(4) Uiso 1.000000 R
C5 C 0.12885(12) 0.64086(16) 0.61723(10) 0.0237(3) Uani 1.000000 .
C4 C 0.13415(12) 0.50668(16) 0.60345(10) 0.0222(3) Uani 1.000000 .
C3 C 0.15777(13) 0.43377(16) 0.54509(10) 0.0225(3) Uani 1.000000 .
C14 C 0.29296(12) 0.55741(16) 0.52385(10) 0.0219(3) Uani 1.000000 .
H7a H 0.29439(12) 0.60683(16) 0.57016(10) 0.0262(4) Uiso 1.000000 R
H7b H 0.34857(12) 0.49555(16) 0.54188(10) 0.0262(4) Uiso 1.000000 R
C13 C 0.30984(12) 0.64381(15) 0.46194(10) 0.0212(3) Uani 1.000000 .
H8a H 0.37636(12) 0.68620(15) 0.48538(10) 0.0255(4) Uiso 1.000000 R
H8b H 0.25594(12) 0.70797(15) 0.44551(10) 0.0255(4) Uiso 1.000000 R
C15 C 0.32138(12) 0.64974(15) 0.32681(9) 0.0201(3) Uani 1.000000 .
H9 H 0.25517(12) 0.69264(15) 0.29871(9) 0.0241(3) Uiso 1.000000 R
C22 C 0.40338(12) 0.75138(15) 0.35948(9) 0.0205(3) Uani 1.000000 .
C27 C 0.37375(13) 0.87738(16) 0.35693(10) 0.0249(3) Uani 1.000000 .
H11 H 0.30354(13) 0.89803(16) 0.33760(10) 0.0298(4) Uiso 1.000000 R
C26 C 0.44749(15) 0.97329(17) 0.38283(11) 0.0287(4) Uani 1.000000 .
H12 H 0.42579(15) 1.05708(17) 0.38062(11) 0.0345(4) Uiso 1.000000 R
C25 C 0.55258(14) 0.94607(17) 0.41183(10) 0.0268(3) Uani 1.000000 .
C28 C 0.63190(17) 1.0506(2) 0.43708(13) 0.0383(5) Uani 1.000000 .
H14a H 0.6031(5) 1.1262(5) 0.4075(8) 0.0575(7) Uiso 1.000000 GR
H14b H 0.6508(10) 1.0664(11) 0.4937(2) 0.0575(7) Uiso 1.000000 GR
H14c H 0.6924(6) 1.0258(7) 0.4262(10) 0.0575(7) Uiso 1.000000 GR
C6 C 0.10797(13) 0.66428(18) 0.68482(11) 0.0269(3) Uani 1.000000 .
C1 C 0.10921(13) 0.43380(17) 0.66004(10) 0.0263(3) Uani 1.000000 .
N1 N 0.10066(14) 0.30705(16) 0.65964(10) 0.0342(4) Uani 1.000000 .
C2 C 0.11734(17) 0.25285(19) 0.59857(12) 0.0353(4) Uani 1.000000 .
H18 H 0.10789(17) 0.16555(19) 0.59418(12) 0.0424(5) Uiso 1.000000 R
C11 C 0.19197(14) 0.41509(16) 0.42092(10) 0.0250(3) Uani 1.000000 .
H19a H 0.24683(14) 0.35223(16) 0.43854(10) 0.0299(4) Uiso 1.000000 R
H19b H 0.12607(14) 0.37124(16) 0.39782(10) 0.0299(4) Uiso 1.000000 R
C12 C 0.20832(13) 0.50119(17) 0.35827(10) 0.0247(3) Uani 1.000000 .
H20a H 0.15180(13) 0.56177(17) 0.33960(10) 0.0296(4) Uiso 1.000000 R
H20b H 0.20741(13) 0.45091(17) 0.31243(10) 0.0296(4) Uiso 1.000000 R
C16 C 0.34551(13) 0.56892(16) 0.26512(10) 0.0232(3) Uani 1.000000 .
C17 C 0.40336(14) 0.45688(17) 0.28538(12) 0.0285(4) Uani 1.000000 .
C18 C 0.42963(16) 0.3925(2) 0.22653(14) 0.0380(5) Uani 1.000000 .
H23 H 0.46772(16) 0.3178(2) 0.23973(14) 0.0456(5) Uiso 1.000000 R
C19 C 0.39930(18) 0.4395(2) 0.14932(14) 0.0434(5) Uani 1.000000 .
H24 H 0.41737(18) 0.3962(2) 0.11082(14) 0.0520(6) Uiso 1.000000 R
C20 C 0.34231(17) 0.5502(2) 0.12829(12) 0.0391(5) Uani 1.000000 .
H25 H 0.32225(17) 0.5817(2) 0.07610(12) 0.0469(6) Uiso 1.000000 R
C21 C 0.31547(15) 0.61355(19) 0.18632(11) 0.0299(4) Uani 1.000000 .
H26 H 0.27651(15) 0.68756(19) 0.17223(11) 0.0359(4) Uiso 1.000000 R
C24 C 0.58250(14) 0.81962(19) 0.41500(12) 0.0311(4) Uani 1.000000 .
H27 H 0.65272(14) 0.79902(19) 0.43508(12) 0.0373(4) Uiso 1.000000 R
C23 C 0.50909(14) 0.72391(17) 0.38863(12) 0.0296(4) Uani 1.000000 .
H28 H 0.53083(14) 0.64020(17) 0.39046(12) 0.0355(4) Uiso 1.000000 R
C10 C 0.09998(15) 0.79308(19) 0.71830(12) 0.0327(4) Uani 1.000000 .
H29a H 0.14482(15) 0.79683(19) 0.77461(12) 0.0392(5) Uiso 1.000000 R
H29b H 0.02916(15) 0.80769(19) 0.71482(12) 0.0392(5) Uiso 1.000000 R
H2 H 0.35993(10) 0.51184(13) 0.40751(8) 0.0243(3) Uiso 1.000000 R
H1 H 0.4733(19) 0.3463(17) 0.3642(5) 0.0558(5) Uiso 1.000000 GR

loop_
_atom_site_aniso_label
_atom_site_aniso_U_11
_atom_site_aniso_U_22
_atom_site_aniso_U_33
_atom_site_aniso_U_12
_atom_site_aniso_U_13
_atom_site_aniso_U_23
S1 0.0329(2) 0.0401(3) 0.0254(2) 0.00274(18) 0.01628(18) 0.00582(17)
O1 0.0393(8) 0.0319(7) 0.0423(8) 0.0131(6) 0.0171(6) 0.0038(6)
N3 0.0250(6) 0.0218(6) 0.0222(6) -0.0045(5) 0.0117(5) -0.0017(5)
N4 0.0212(6) 0.0200(6) 0.0219(6) -0.0013(5) 0.0106(5) -0.0010(5)
N2 0.0387(8) 0.0224(7) 0.0317(8) -0.0044(6) 0.0161(7) 0.0008(6)
C9 0.0340(9) 0.0300(9) 0.0398(10) -0.0008(7) 0.0172(8) -0.0069(8)
C8 0.0360(9) 0.0245(8) 0.0373(9) 0.0041(7) 0.0186(8) 0.0009(7)
C7 0.0357(9) 0.0227(8) 0.0326(9) 0.0014(7) 0.0194(7) 0.0031(6)
C5 0.0212(7) 0.0268(8) 0.0249(7) 0.0013(6) 0.0105(6) 0.0018(6)
C4 0.0213(7) 0.0248(8) 0.0226(7) -0.0024(6) 0.0103(6) 0.0021(6)
C3 0.0236(7) 0.0227(7) 0.0222(7) -0.0021(6) 0.0094(6) 0.0015(6)
C14 0.0214(7) 0.0234(7) 0.0214(7) -0.0015(6) 0.0084(6) -0.0006(6)
C13 0.0224(7) 0.0200(7) 0.0239(7) -0.0027(5) 0.0115(6) -0.0025(6)
C15 0.0198(7) 0.0200(7) 0.0219(7) 0.0001(5) 0.0092(5) 0.0011(5)
C22 0.0218(7) 0.0206(7) 0.0205(7) -0.0004(5) 0.0094(5) 0.0008(5)
C27 0.0254(8) 0.0234(8) 0.0284(8) 0.0029(6) 0.0129(6) 0.0015(6)
C26 0.0347(9) 0.0211(8) 0.0331(9) -0.0020(7) 0.0156(7) -0.0018(6)
C25 0.0323(8) 0.0298(8) 0.0211(7) -0.0089(7) 0.0130(6) -0.0035(6)
C28 0.0426(11) 0.0398(11) 0.0333(10) -0.0187(9) 0.0145(8) -0.0102(8)
C6 0.0233(7) 0.0338(9) 0.0262(8) 0.0020(6) 0.0120(6) 0.0014(7)
C1 0.0247(8) 0.0314(9) 0.0252(8) -0.0019(6) 0.0119(6) 0.0052(6)
N1 0.0414(9) 0.0310(8) 0.0339(8) -0.0047(7) 0.0180(7) 0.0074(6)
C2 0.0468(11) 0.0254(9) 0.0371(10) -0.0072(8) 0.0192(9) 0.0046(7)
C11 0.0316(8) 0.0210(7) 0.0254(8) -0.0058(6) 0.0142(7) -0.0028(6)
C12 0.0262(8) 0.0270(8) 0.0228(7) -0.0064(6) 0.0113(6) -0.0024(6)
C16 0.0231(7) 0.0248(8) 0.0257(7) -0.0056(6) 0.0138(6) -0.0040(6)
C17 0.0258(8) 0.0281(8) 0.0361(9) -0.0017(6) 0.0166(7) -0.0050(7)
C18 0.0347(10) 0.0372(10) 0.0508(12) -0.0060(8) 0.0258(9) -0.0161(9)
C19 0.0429(11) 0.0530(13) 0.0473(12) -0.0212(10) 0.0320(10) -0.0253(10)
C20 0.0439(11) 0.0512(12) 0.0285(9) -0.0227(10) 0.0208(8) -0.0111(8)
C21 0.0327(9) 0.0336(9) 0.0263(8) -0.0126(7) 0.0141(7) -0.0029(7)
C24 0.0224(8) 0.0337(9) 0.0345(9) -0.0022(7) 0.0070(7) -0.0011(7)
C23 0.0242(8) 0.0240(8) 0.0388(9) 0.0030(6) 0.0093(7) 0.0009(7)
C10 0.0315(9) 0.0382(10) 0.0314(9) 0.0056(7) 0.0152(7) -0.0031(7)

loop_
_atom_type_symbol
_atom_type_scat_dispersion_real
_atom_type_scat_dispersion_imag
_atom_type_scat_Cromer_Mann_a1
_atom_type_scat_Cromer_Mann_a2
_atom_type_scat_Cromer_Mann_a3
_atom_type_scat_Cromer_Mann_a4
_atom_type_scat_Cromer_Mann_b1
_atom_type_scat_Cromer_Mann_b2
_atom_type_scat_Cromer_Mann_b3
_atom_type_scat_Cromer_Mann_b4
_atom_type_scat_Cromer_Mann_c
_atom_type_scat_source
_atom_type_scat_dispersion_source
H 0.00000 0.00000 0.49300 0.32291 0.14019 0.04081 10.51090 26.12570 3.14236 57.79970 0.0030380000826 'International Tables Volume C Table 6.1.1.4 (pp. 500-502)' 'Henke, Gullikson and Davis, At. Data and Nucl. Data Tables, 1993, 54, 2'
C 0.00347 0.00161 2.31000 1.02000 1.58860 0.86500 20.84390 10.20750 0.56870 51.65120 0.215599998832 'International Tables Volume C Table 6.1.1.4 (pp. 500-502)' 'Henke, Gullikson and Davis, At. Data and Nucl. Data Tables, 1993, 54, 2'
S 0.12424 0.12443 6.90530 5.20340 1.43790 1.58630 1.46790 22.21510 0.25360 56.17200 0.866900026798 'International Tables Volume C Table 6.1.1.4 (pp. 500-502)' 'Henke, Gullikson and Davis, At. Data and Nucl. Data Tables, 1993, 54, 2'
O 0.01158 0.00611 3.04850 2.28680 1.54630 0.86700 13.27710 5.70110 0.32390 32.90890 0.250800013542 'International Tables Volume C Table 6.1.1.4 (pp. 500-502)' 'Henke, Gullikson and Davis, At. Data and Nucl. Data Tables, 1993, 54, 2'
N 0.00653 0.00323 12.21260 3.13220 2.01250 1.16630 0.00570 9.89330 28.99750 0.58260 -11.5290002823 'International Tables Volume C Table 6.1.1.4 (pp. 500-502)' 'Henke, Gullikson and Davis, At. Data and Nucl. Data Tables, 1993, 54, 2'

loop_
_geom_angle_atom_site_label_1
_geom_angle_atom_site_label_2
_geom_angle_atom_site_label_3
_geom_angle
_geom_angle_site_symmetry_1
_geom_angle_site_symmetry_3
_geom_angle_publ_flag
C1 S1 C6 90.99(8) . . ?
H1 O1 C17 109.5 . . ?
C14 N3 C3 115.32(13) . . ?
C11 N3 C3 116.83(13) . . ?
C11 N3 C14 109.31(13) . . ?
C15 N4 C13 112.79(12) . . ?
C12 N4 C13 109.31(12) . . ?
C12 N4 C15 109.36(12) . . ?
H2 N4 C13 108.43(8) . . ?
H2 N4 C15 108.43(8) . . ?
H2 N4 C12 108.43(9) . . ?
C2 N2 C3 117.36(16) . . ?
H1b C9 H1a 108.1 . . ?
C8 C9 H1a 109.49(10) . . ?
C8 C9 H1b 109.49(10) . . ?
C10 C9 H1a 109.49(11) . . ?
C10 C9 H1b 109.49(10) . . ?
C10 C9 C8 110.76(16) . . ?
H2a C8 C9 109.66(10) . . ?
H2b C8 C9 109.66(10) . . ?
H2b C8 H2a 108.2 . . ?
C7 C8 C9 110.03(16) . . ?
C7 C8 H2a 109.66(10) . . ?
C7 C8 H2b 109.66(9) . . ?
H3a C7 C8 109.51(10) . . ?
H3b C7 C8 109.51(10) . . ?
H3b C7 H3a 108.1 . . ?
C5 C7 C8 110.66(14) . . ?
C5 C7 H3a 109.51(10) . . ?
C5 C7 H3b 109.51(9) . . ?
C4 C5 C7 127.23(15) . . ?
C6 C5 C7 120.81(16) . . ?
C6 C5 C4 111.68(15) . . ?
C3 C4 C5 133.94(15) . . ?
C1 C4 C5 111.96(15) . . ?
C1 C4 C3 114.09(15) . . ?
N2 C3 N3 118.11(15) . . ?
C4 C3 N3 120.85(14) . . ?
C4 C3 N2 121.03(15) . . ?
H7a C14 N3 109.54(8) . . ?
H7b C14 N3 109.54(9) . . ?
H7b C14 H7a 108.1 . . ?
C13 C14 N3 110.53(13) . . ?
C13 C14 H7a 109.54(8) . . ?
C13 C14 H7b 109.54(9) . . ?
C14 C13 N4 109.97(13) . . ?
H8a C13 N4 109.67(8) . . ?
H8a C13 C14 109.67(8) . . ?
H8b C13 N4 109.67(8) . . ?
H8b C13 C14 109.67(9) . . ?
H8b C13 H8a 108.2 . . ?
H9 C15 N4 107.38(8) . . ?
C22 C15 N4 113.06(12) . . ?
C22 C15 H9 107.38(8) . . ?
C16 C15 N4 111.14(13) . . ?
C16 C15 H9 107.38(9) . . ?
C16 C15 C22 110.22(12) . . ?
C27 C22 C15 119.70(14) . . ?
C23 C22 C15 122.24(14) . . ?
C23 C22 C27 117.98(15) . . ?
H11 C27 C22 119.51(10) . . ?
C26 C27 C22 120.98(16) . . ?
C26 C27 H11 119.51(10) . . ?
H12 C26 C27 119.46(10) . . ?
C25 C26 C27 121.07(16) . . ?
C25 C26 H12 119.46(10) . . ?
C28 C25 C26 120.78(18) . . ?
C24 C25 C26 118.05(16) . . ?
C24 C25 C28 121.16(18) . . ?
H14a C28 C25 109.5 . . ?
H14b C28 C25 109.5 . . ?
H14b C28 H14a 109.5 . . ?
H14c C28 C25 109.5 . . ?
H14c C28 H14a 109.5 . . ?
H14c C28 H14b 109.5 . . ?
C5 C6 S1 113.55(14) . . ?
C10 C6 S1 120.62(13) . . ?
C10 C6 C5 125.83(17) . . ?
C4 C1 S1 111.67(13) . . ?
N1 C1 S1 122.51(13) . . ?
N1 C1 C4 125.81(17) . . ?
C2 N1 C1 113.24(16) . . ?
N1 C2 N2 128.16(18) . . ?
H18 C2 N2 115.92(11) . . ?
H18 C2 N1 115.92(11) . . ?
H19a C11 N3 109.91(9) . . ?
H19b C11 N3 109.91(9) . . ?
H19b C11 H19a 108.3 . . ?
C12 C11 N3 108.90(13) . . ?
C12 C11 H19a 109.91(10) . . ?
C12 C11 H19b 109.91(9) . . ?
C11 C12 N4 111.46(14) . . ?
H20a C12 N4 109.33(9) . . ?
H20a C12 C11 109.33(10) . . ?
H20b C12 N4 109.33(8) . . ?
H20b C12 C11 109.33(9) . . ?
H20b C12 H20a 108.0 . . ?
C17 C16 C15 122.83(15) . . ?
C21 C16 C15 118.34(16) . . ?
C21 C16 C17 118.64(16) . . ?
C16 C17 O1 121.87(15) . . ?
C18 C17 O1 118.47(18) . . ?
C18 C17 C16 119.66(18) . . ?
H23 C18 C17 119.86(13) . . ?
C19 C18 C17 120.3(2) . . ?
C19 C18 H23 119.86(13) . . ?
H24 C19 C18 119.58(13) . . ?
C20 C19 C18 120.83(18) . . ?
C20 C19 H24 119.58(12) . . ?
H25 C20 C19 120.51(12) . . ?
C21 C20 C19 118.98(19) . . ?
C21 C20 H25 120.51(13) . . ?
C20 C21 C16 121.6(2) . . ?
H26 C21 C16 119.20(11) . . ?
H26 C21 C20 119.20(13) . . ?
H27 C24 C25 119.52(10) . . ?
C23 C24 C25 120.96(17) . . ?
C23 C24 H27 119.52(11) . . ?
C24 C23 C22 120.95(17) . . ?
H28 C23 C22 119.53(10) . . ?
H28 C23 C24 119.53(11) . . ?
C6 C10 C9 110.27(15) . . ?
H29a C10 C9 109.60(11) . . ?
H29a C10 C6 109.60(10) . . ?
H29b C10 C9 109.60(10) . . ?
H29b C10 C6 109.60(10) . . ?
H29b C10 H29a 108.1 . . ?

loop_
_geom_bond_atom_site_label_1
_geom_bond_atom_site_label_2
_geom_bond_distance
_geom_bond_site_symmetry_2
_geom_bond_publ_flag
S1 C6 1.7400(19) . ?
S1 C1 1.7282(19) . ?
O1 C17 1.365(2) . ?
O1 H1 0.8200 . ?
N3 C3 1.392(2) . ?
N3 C14 1.469(2) . ?
N3 C11 1.461(2) . ?
N4 C13 1.473(2) . ?
N4 C15 1.492(2) . ?
N4 C12 1.471(2) . ?
N4 H2 0.9100 . ?
N2 C3 1.333(2) . ?
N2 C2 1.349(2) . ?
C9 H1a 0.9700 . ?
C9 H1b 0.9700 . ?
C9 C8 1.522(3) . ?
C9 C10 1.523(3) . ?
C8 H2a 0.9700 . ?
C8 H2b 0.9700 . ?
C8 C7 1.530(2) . ?
C7 H3a 0.9700 . ?
C7 H3b 0.9700 . ?
C7 C5 1.513(2) . ?
C5 C4 1.444(2) . ?
C5 C6 1.358(2) . ?
C4 C3 1.423(2) . ?
C4 C1 1.406(2) . ?
C14 H7a 0.9700 . ?
C14 H7b 0.9700 . ?
C14 C13 1.512(2) . ?
C13 H8a 0.9700 . ?
C13 H8b 0.9700 . ?
C15 H9 0.9800 . ?
C15 C22 1.515(2) . ?
C15 C16 1.520(2) . ?
C22 C27 1.387(2) . ?
C22 C23 1.392(2) . ?
C27 H11 0.9300 . ?
C27 C26 1.391(2) . ?
C26 H12 0.9300 . ?
C26 C25 1.383(3) . ?
C25 C28 1.504(2) . ?
C25 C24 1.392(3) . ?
C28 H14a 0.9600 . ?
C28 H14b 0.9600 . ?
C28 H14c 0.9600 . ?
C6 C10 1.504(3) . ?
C1 N1 1.343(2) . ?
N1 C2 1.321(3) . ?
C2 H18 0.9300 . ?
C11 H19a 0.9700 . ?
C11 H19b 0.9700 . ?
C11 C12 1.518(2) . ?
C12 H20a 0.9700 . ?
C12 H20b 0.9700 . ?
C16 C17 1.399(3) . ?
C16 C21 1.393(2) . ?
C17 C18 1.403(3) . ?
C18 H23 0.9300 . ?
C18 C19 1.376(3) . ?
C19 H24 0.9300 . ?
C19 C20 1.382(4) . ?
C20 H25 0.9300 . ?
C20 C21 1.389(3) . ?
C21 H26 0.9300 . ?
C24 H27 0.9300 . ?
C24 C23 1.387(3) . ?
C23 H28 0.9300 . ?
C10 H29a 0.9700 . ?
C10 H29b 0.9700 . ?
